data_7008562
loop_
_publ_author_name
'Aaker\"oy, Christer B'
'Desper, John'
'Smith, Michelle M.'
'Urbina, Joaquin F.'

_publ_section_title
;
 [(Benzimidazol-1-yl)methyl]benzamides as bifunctional reagents for
 reliable inorganic-organic supramolecular synthesis.
;
_journal_issue 14
_journal_name_full 'Dalton transactions (Cambridge, England : 2003)'
_journal_page_first 2462
_journal_page_last 2470
_journal_paper_doi 10.1039/b504420k
_journal_year 2005
_chemical_formula_moiety
;
(C17 H17 N3 O)2 Ag As F6
;
_chemical_formula_sum 'C34 H34 Ag As F6 N6 O2'
_chemical_formula_weight 855.46
_chemical_name_common '(4-((5,6-dimethylbenzimidazol-1-yl)methyl)benzamide)2, AgAsF6'
_chemical_name_systematic
;
(4-[(5,6-dimethylbenzimidazol-1-yl)methyl]benzamide)2, AgAsF6
;
_space_group_IT_number 2
_symmetry_cell_setting triclinic
_symmetry_space_group_name_Hall '-P 1'
_symmetry_space_group_name_H-M 'P -1'
_atom_sites_solution_hydrogens geom
_atom_sites_solution_primary direct
_atom_sites_solution_secondary difmap
_audit_creation_method SHELXL-97
_cell_angle_alpha 97.921(4)
_cell_angle_beta 89.950(4)
_cell_angle_gamma 98.904(4)
_cell_formula_units_Z 1
_cell_length_a 9.1269(6)
_cell_length_b 9.2459(5)
_cell_length_c 10.0615(7)
_cell_measurement_reflns_used 2210
_cell_measurement_temperature 183(2)
_cell_measurement_theta_max 28.25
_cell_measurement_theta_min 2.25
_cell_volume 830.64(9)
_computing_cell_refinement 'Bruker XSCANS'
_computing_data_collection 'Bruker XSCANS'
_computing_data_reduction 'Bruker SHELXTL'
_computing_molecular_graphics 'Bruker SHELXTL'
_computing_publication_material 'Bruker SHELXTL'
_computing_structure_refinement 'SHELXL-97 (Sheldrick, 1997)'
_computing_structure_solution 'SHELXS-97 (Sheldrick, 1990)'
_diffrn_ambient_temperature 183(2)
_diffrn_measured_fraction_theta_full 0.952
_diffrn_measured_fraction_theta_max 0.952
_diffrn_measurement_device_type 'CCD area detector'
_diffrn_measurement_method 'phi and omega scans'
_diffrn_radiation_monochromator graphite
_diffrn_radiation_source 'fine-focus sealed tube'
_diffrn_radiation_type MoK\a
_diffrn_radiation_wavelength 0.71073
_diffrn_reflns_av_R_equivalents 0.0286
_diffrn_reflns_av_sigmaI/netI 0.0413
_diffrn_reflns_limit_h_max 11
_diffrn_reflns_limit_h_min -11
_diffrn_reflns_limit_k_max 11
_diffrn_reflns_limit_k_min -10
_diffrn_reflns_limit_l_max 13
_diffrn_reflns_limit_l_min -12
_diffrn_reflns_number 6058
_diffrn_reflns_theta_full 27.47
_diffrn_reflns_theta_max 27.47
_diffrn_reflns_theta_min 2.04
_exptl_absorpt_coefficient_mu 1.671
_exptl_absorpt_correction_T_max 1.000
_exptl_absorpt_correction_T_min 0.819
_exptl_absorpt_correction_type multi-scan
_exptl_absorpt_process_details 'SADABS 2004/1'
_exptl_crystal_colour gold
_exptl_crystal_density_diffrn 1.710
_exptl_crystal_density_method 'not measured'
_exptl_crystal_description prism
_exptl_crystal_F_000 430
_exptl_crystal_size_max 0.40
_exptl_crystal_size_mid 0.35
_exptl_crystal_size_min 0.25
_refine_diff_density_max 0.639
_refine_diff_density_min -1.282
_refine_diff_density_rms 0.132
_refine_ls_extinction_method none
_refine_ls_goodness_of_fit_ref 1.141
_refine_ls_hydrogen_treatment mixed
_refine_ls_matrix_type full
_refine_ls_number_parameters 235
_refine_ls_number_reflns 3620
_refine_ls_number_restraints 0
_refine_ls_restrained_S_all 1.141
_refine_ls_R_factor_all 0.0418
_refine_ls_R_factor_gt 0.0385
_refine_ls_shift/su_max 0.000
_refine_ls_shift/su_mean 0.000
_refine_ls_structure_factor_coef Fsqd
_refine_ls_weighting_details 'calc w=1/[\s^2^(Fo^2^)+(0.0650P)^2^+0.3000P] where P=(Fo^2^+2Fc^2^)/3'
_refine_ls_weighting_scheme calc
_refine_ls_wR_factor_gt 0.1049
_refine_ls_wR_factor_ref 0.1083
_reflns_number_gt 3241
_reflns_number_total 3620
_reflns_threshold_expression >2sigma(I)
_cod_data_source_file b504420k.txt
_cod_data_source_block 6
_cod_depositor_comments
;
The following automatic conversions were performed:
'_symmetry_cell_setting' value 'Triclinic' changed to 'triclinic'
according to '/home/saulius/struct/CIF-dictionaries/cif_core.dic'
dictionary named 'cif_core.dic' version 2.4.1 from 2010-06-29.

Automatic conversion script
Id: cif_fix_enum 1527 2010-12-29 10:47:43Z saulius 
;
_cod_original_sg_symbol_H-M P-1
_cod_database_code 7008562

loop_
_symmetry_equiv_pos_as_xyz
'x, y, z'
'-x, -y, -z'

loop_
_atom_site_label
_atom_site_type_symbol
_atom_site_fract_x
_atom_site_fract_y
_atom_site_fract_z
_atom_site_U_iso_or_equiv
_atom_site_adp_type
_atom_site_occupancy
_atom_site_symmetry_multiplicity
_atom_site_calc_flag
_atom_site_refinement_flags
_atom_site_disorder_assembly
_atom_site_disorder_group
Ag1 Ag 0.0000 0.0000 0.0000 0.02435(11) Uani 1 2 d S . .
As1 As 0.0000 0.5000 0.0000 0.02403(12) Uani 1 2 d S . .
F1 F 0.0090(3) 0.6554(2) 0.1155(2) 0.0633(6) Uani 1 1 d . . .
F2 F 0.1834(2) 0.4997(3) 0.0277(2) 0.0598(6) Uani 1 1 d . . .
F3 F -0.0428(3) 0.3889(3) 0.1197(2) 0.0749(7) Uani 1 1 d . . .
N11 N 0.3236(2) 0.1820(2) 0.3049(2) 0.0201(4) Uani 1 1 d . . .
C12 C 0.1954(3) 0.1766(3) 0.2380(2) 0.0215(5) Uani 1 1 d . . .
H12 H 0.1273 0.2437 0.2605 0.026 Uiso 1 1 calc R . .
N13 N 0.1747(2) 0.0666(2) 0.1370(2) 0.0211(4) Uani 1 1 d . . .
C14 C 0.2982(3) -0.0041(2) 0.1398(2) 0.0190(4) Uani 1 1 d . . .
C15 C 0.3344(3) -0.1254(2) 0.0553(2) 0.0217(5) Uani 1 1 d . . .
H15 H 0.2704 -0.1734 -0.0172 0.026 Uiso 1 1 calc R . .
C16 C 0.4661(3) -0.1737(2) 0.0802(3) 0.0230(5) Uani 1 1 d . . .
C17 C 0.5610(3) -0.1023(2) 0.1890(2) 0.0228(5) Uani 1 1 d . . .
C18 C 0.5249(3) 0.0193(2) 0.2724(2) 0.0222(5) Uani 1 1 d . . .
H18 H 0.5884 0.0682 0.3450 0.027 Uiso 1 1 calc R . .
C19 C 0.3920(3) 0.0665(2) 0.2452(2) 0.0194(4) Uani 1 1 d . . .
C20 C 0.5073(3) -0.3055(3) -0.0073(3) 0.0329(6) Uani 1 1 d . . .
H20A H 0.6115 -0.2844 -0.0324 0.049 Uiso 1 1 calc R . .
H20B H 0.4441 -0.3274 -0.0885 0.049 Uiso 1 1 calc R . .
H20C H 0.4934 -0.3910 0.0418 0.049 Uiso 1 1 calc R . .
C21 C 0.7033(3) -0.1577(3) 0.2141(3) 0.0348(6) Uani 1 1 d . . .
H21A H 0.7653 -0.1533 0.1347 0.052 Uiso 1 1 calc R . .
H21B H 0.6813 -0.2602 0.2323 0.052 Uiso 1 1 calc R . .
H21C H 0.7563 -0.0959 0.2915 0.052 Uiso 1 1 calc R . .
C31 C 0.3140(3) 0.4256(2) 0.4390(2) 0.0215(5) Uani 1 1 d . . .
C32 C 0.3317(3) 0.5178(3) 0.3408(2) 0.0254(5) Uani 1 1 d . . .
H32 H 0.3895 0.4943 0.2645 0.030 Uiso 1 1 calc R . .
C33 C 0.2655(3) 0.6445(3) 0.3532(2) 0.0230(5) Uani 1 1 d . . .
H33 H 0.2758 0.7057 0.2843 0.028 Uiso 1 1 calc R . .
C34 C 0.1845(3) 0.6818(2) 0.4659(2) 0.0197(4) Uani 1 1 d . . .
C35 C 0.1711(3) 0.5927(3) 0.5669(2) 0.0245(5) Uani 1 1 d . . .
H35 H 0.1188 0.6196 0.6458 0.029 Uiso 1 1 calc R . .
C36 C 0.2342(3) 0.4642(3) 0.5525(2) 0.0249(5) Uani 1 1 d . . .
H36 H 0.2227 0.4022 0.6208 0.030 Uiso 1 1 calc R . .
C37 C 0.1077(3) 0.8148(2) 0.4822(2) 0.0220(5) Uani 1 1 d . . .
N37 N 0.0663(3) 0.8620(3) 0.3715(2) 0.0285(5) Uani 1 1 d . . .
H37A H 0.014(4) 0.936(4) 0.382(3) 0.034 Uiso 1 1 d . . .
H37B H 0.085(4) 0.822(4) 0.300(4) 0.034 Uiso 1 1 d . . .
O37 O 0.0844(2) 0.8763(2) 0.59540(18) 0.0334(4) Uani 1 1 d . . .
C38 C 0.3827(3) 0.2856(3) 0.4236(2) 0.0281(5) Uani 1 1 d . . .
H38A H 0.4915 0.3115 0.4160 0.034 Uiso 1 1 calc R . .
H38B H 0.3633 0.2368 0.5048 0.034 Uiso 1 1 calc R . .

loop_
_atom_site_aniso_label
_atom_site_aniso_U_11
_atom_site_aniso_U_22
_atom_site_aniso_U_33
_atom_site_aniso_U_23
_atom_site_aniso_U_13
_atom_site_aniso_U_12
Ag1 0.01709(16) 0.02725(17) 0.02701(16) -0.00040(11) -0.00619(10) 0.00187(10)
As1 0.0232(2) 0.0265(2) 0.02008(19) -0.00273(14) -0.00134(14) 0.00196(15)
F1 0.0647(14) 0.0588(13) 0.0579(12) -0.0345(10) -0.0169(11) 0.0207(11)
F2 0.0286(10) 0.0695(14) 0.0764(15) -0.0123(11) -0.0089(9) 0.0123(9)
F3 0.0871(19) 0.0852(17) 0.0553(13) 0.0383(12) 0.0024(13) -0.0029(14)
N11 0.0212(10) 0.0173(9) 0.0216(9) -0.0029(7) -0.0023(8) 0.0068(7)
C12 0.0188(11) 0.0205(10) 0.0252(11) 0.0003(8) -0.0011(9) 0.0057(8)
N13 0.0163(9) 0.0204(9) 0.0259(9) 0.0002(7) -0.0028(7) 0.0033(7)
C14 0.0181(10) 0.0155(10) 0.0232(10) 0.0017(8) -0.0005(8) 0.0028(8)
C15 0.0243(12) 0.0159(10) 0.0224(11) -0.0019(8) 0.0014(9) -0.0004(9)
C16 0.0268(12) 0.0135(10) 0.0289(12) 0.0030(8) 0.0096(10) 0.0036(9)
C17 0.0225(12) 0.0180(10) 0.0302(12) 0.0079(9) 0.0028(9) 0.0068(9)
C18 0.0217(12) 0.0193(10) 0.0259(11) 0.0008(8) -0.0043(9) 0.0059(9)
C19 0.0199(11) 0.0167(10) 0.0215(10) 0.0002(8) -0.0006(9) 0.0043(8)
C20 0.0417(16) 0.0183(12) 0.0387(15) -0.0014(10) 0.0121(12) 0.0092(10)
C21 0.0316(14) 0.0345(14) 0.0429(15) 0.0062(11) 0.0014(12) 0.0195(12)
C31 0.0230(11) 0.0184(10) 0.0221(10) -0.0052(8) -0.0074(9) 0.0073(9)
C32 0.0295(13) 0.0270(12) 0.0202(10) -0.0020(9) 0.0016(9) 0.0111(10)
C33 0.0247(12) 0.0227(11) 0.0227(11) 0.0031(9) 0.0022(9) 0.0068(9)
C34 0.0198(11) 0.0176(10) 0.0215(10) -0.0008(8) -0.0025(8) 0.0049(8)
C35 0.0266(12) 0.0267(12) 0.0217(11) 0.0019(9) 0.0021(9) 0.0098(10)
C36 0.0309(13) 0.0219(11) 0.0237(11) 0.0045(9) -0.0012(10) 0.0081(10)
C37 0.0202(11) 0.0194(10) 0.0264(11) 0.0001(9) -0.0004(9) 0.0052(9)
N37 0.0393(13) 0.0269(11) 0.0227(10) 0.0014(8) 0.0004(9) 0.0179(10)
O37 0.0472(12) 0.0320(10) 0.0252(9) -0.0016(7) 0.0017(8) 0.0242(9)
C38 0.0352(14) 0.0235(11) 0.0258(12) -0.0063(9) -0.0106(10) 0.0141(10)

loop_
_atom_type_symbol
_atom_type_description
_atom_type_scat_dispersion_real
_atom_type_scat_dispersion_imag
_atom_type_scat_source
C C 0.0033 0.0016 'International Tables Vol C Tables 4.2.6.8 and 6.1.1.4'
H H 0.0000 0.0000 'International Tables Vol C Tables 4.2.6.8 and 6.1.1.4'
N N 0.0061 0.0033 'International Tables Vol C Tables 4.2.6.8 and 6.1.1.4'
O O 0.0106 0.0060 'International Tables Vol C Tables 4.2.6.8 and 6.1.1.4'
F F 0.0171 0.0103 'International Tables Vol C Tables 4.2.6.8 and 6.1.1.4'
As As 0.0499 2.0058 'International Tables Vol C Tables 4.2.6.8 and 6.1.1.4'
Ag Ag -0.8971 1.1015 'International Tables Vol C Tables 4.2.6.8 and 6.1.1.4'

loop_
_geom_angle_atom_site_label_1
_geom_angle_atom_site_label_2
_geom_angle_atom_site_label_3
_geom_angle
_geom_angle_site_symmetry_1
_geom_angle_site_symmetry_3
_geom_angle_publ_flag
N13 Ag1 N13 180.0 2 . ?
F3 As1 F3 180.0 2_565 . ?
F3 As1 F2 90.16(14) 2_565 2_565 ?
F3 As1 F2 89.84(14) . 2_565 ?
F3 As1 F2 89.84(14) 2_565 . ?
F3 As1 F2 90.16(14) . . ?
F2 As1 F2 180.0 2_565 . ?
F3 As1 F1 88.38(14) 2_565 . ?
F3 As1 F1 91.62(14) . . ?
F2 As1 F1 90.63(11) 2_565 . ?
F2 As1 F1 89.37(11) . . ?
F3 As1 F1 91.62(14) 2_565 2_565 ?
F3 As1 F1 88.38(14) . 2_565 ?
F2 As1 F1 89.37(11) 2_565 2_565 ?
F2 As1 F1 90.63(11) . 2_565 ?
F1 As1 F1 180.0 . 2_565 ?
C12 N11 C19 107.71(19) . . ?
C12 N11 C38 127.8(2) . . ?
C19 N11 C38 124.4(2) . . ?
N13 C12 N11 112.1(2) . . ?
N13 C12 H12 123.9 . . ?
N11 C12 H12 123.9 . . ?
C12 N13 C14 105.52(19) . . ?
C12 N13 Ag1 130.46(17) . . ?
C14 N13 Ag1 124.02(15) . . ?
C19 C14 N13 109.24(19) . . ?
C19 C14 C15 121.0(2) . . ?
N13 C14 C15 129.7(2) . . ?
C16 C15 C14 118.0(2) . . ?
C16 C15 H15 121.0 . . ?
C14 C15 H15 121.0 . . ?
C15 C16 C17 120.8(2) . . ?
C15 C16 C20 119.4(2) . . ?
C17 C16 C20 119.7(2) . . ?
C18 C17 C16 120.9(2) . . ?
C18 C17 C21 119.4(2) . . ?
C16 C17 C21 119.7(2) . . ?
C17 C18 C19 117.3(2) . . ?
C17 C18 H18 121.4 . . ?
C19 C18 H18 121.4 . . ?
N11 C19 C14 105.4(2) . . ?
N11 C19 C18 132.6(2) . . ?
C14 C19 C18 121.9(2) . . ?
C16 C20 H20A 109.5 . . ?
C16 C20 H20B 109.5 . . ?
H20A C20 H20B 109.5 . . ?
C16 C20 H20C 109.5 . . ?
H20A C20 H20C 109.5 . . ?
H20B C20 H20C 109.5 . . ?
C17 C21 H21A 109.5 . . ?
C17 C21 H21B 109.5 . . ?
H21A C21 H21B 109.5 . . ?
C17 C21 H21C 109.5 . . ?
H21A C21 H21C 109.5 . . ?
H21B C21 H21C 109.5 . . ?
C32 C31 C36 119.3(2) . . ?
C32 C31 C38 120.3(2) . . ?
C36 C31 C38 120.4(2) . . ?
C31 C32 C33 120.3(2) . . ?
C31 C32 H32 119.8 . . ?
C33 C32 H32 119.8 . . ?
C34 C33 C32 120.2(2) . . ?
C34 C33 H33 119.9 . . ?
C32 C33 H33 119.9 . . ?
C33 C34 C35 119.6(2) . . ?
C33 C34 C37 122.2(2) . . ?
C35 C34 C37 118.2(2) . . ?
C34 C35 C36 120.0(2) . . ?
C34 C35 H35 120.0 . . ?
C36 C35 H35 120.0 . . ?
C31 C36 C35 120.5(2) . . ?
C31 C36 H36 119.7 . . ?
C35 C36 H36 119.7 . . ?
O37 C37 N37 122.3(2) . . ?
O37 C37 C34 120.2(2) . . ?
N37 C37 C34 117.5(2) . . ?
C37 N37 H37A 117(2) . . ?
C37 N37 H37B 120(2) . . ?
H37A N37 H37B 123(3) . . ?
N11 C38 C31 112.14(19) . . ?
N11 C38 H38A 109.2 . . ?
C31 C38 H38A 109.2 . . ?
N11 C38 H38B 109.2 . . ?
C31 C38 H38B 109.2 . . ?
H38A C38 H38B 107.9 . . ?

loop_
_geom_bond_atom_site_label_1
_geom_bond_atom_site_label_2
_geom_bond_distance
_geom_bond_site_symmetry_2
_geom_bond_publ_flag
Ag1 N13 2.0707(19) 2 ?
Ag1 N13 2.0707(19) . ?
As1 F3 1.695(2) 2_565 ?
As1 F3 1.695(2) . ?
As1 F2 1.698(2) 2_565 ?
As1 F2 1.698(2) . ?
As1 F1 1.7102(17) . ?
As1 F1 1.7102(17) 2_565 ?
N11 C12 1.341(3) . ?
N11 C19 1.385(3) . ?
N11 C38 1.470(3) . ?
C12 N13 1.326(3) . ?
C12 H12 0.9500 . ?
N13 C14 1.390(3) . ?
C14 C19 1.386(3) . ?
C14 C15 1.393(3) . ?
C15 C16 1.380(4) . ?
C15 H15 0.9500 . ?
C16 C17 1.418(4) . ?
C16 C20 1.499(3) . ?
C17 C18 1.389(3) . ?
C17 C21 1.502(3) . ?
C18 C19 1.391(3) . ?
C18 H18 0.9500 . ?
C20 H20A 0.9800 . ?
C20 H20B 0.9800 . ?
C20 H20C 0.9800 . ?
C21 H21A 0.9800 . ?
C21 H21B 0.9800 . ?
C21 H21C 0.9800 . ?
C31 C32 1.385(4) . ?
C31 C36 1.389(3) . ?
C31 C38 1.513(3) . ?
C32 C33 1.390(3) . ?
C32 H32 0.9500 . ?
C33 C34 1.386(3) . ?
C33 H33 0.9500 . ?
C34 C35 1.387(3) . ?
C34 C37 1.497(3) . ?
C35 C36 1.389(3) . ?
C35 H35 0.9500 . ?
C36 H36 0.9500 . ?
C37 O37 1.234(3) . ?
C37 N37 1.327(3) . ?
N37 H37A 0.88(4) . ?
N37 H37B 0.79(4) . ?
C38 H38A 0.9900 . ?
C38 H38B 0.9900 . ?

loop_
_geom_hbond_atom_site_label_D
_geom_hbond_atom_site_label_H
_geom_hbond_atom_site_label_A
_geom_hbond_distance_DH
_geom_hbond_distance_HA
_geom_hbond_distance_DA
_geom_hbond_angle_DHA
_geom_hbond_site_symmetry_A
N37 H37A O37 0.88(4) 2.06(4) 2.944(3) 173(3) 2_576
N37 H37B F1 0.79(4) 2.28(4) 2.982(3) 148(3) .

loop_
_geom_torsion_atom_site_label_1
_geom_torsion_atom_site_label_2
_geom_torsion_atom_site_label_3
_geom_torsion_atom_site_label_4
_geom_torsion
_geom_torsion_site_symmetry_1
_geom_torsion_site_symmetry_2
_geom_torsion_site_symmetry_3
_geom_torsion_site_symmetry_4
_geom_torsion_publ_flag
C19 N11 C12 N13 -0.8(3) . . . . ?
C38 N11 C12 N13 -178.5(2) . . . . ?
N11 C12 N13 C14 0.4(3) . . . . ?
N11 C12 N13 Ag1 179.22(16) . . . . ?
C12 N13 C14 C19 0.2(3) . . . . ?
Ag1 N13 C14 C19 -178.73(15) . . . . ?
C12 N13 C14 C15 -179.1(2) . . . . ?
Ag1 N13 C14 C15 1.9(3) . . . . ?
C19 C14 C15 C16 0.4(3) . . . . ?
N13 C14 C15 C16 179.6(2) . . . . ?
C14 C15 C16 C17 0.4(3) . . . . ?
C14 C15 C16 C20 178.9(2) . . . . ?
C15 C16 C17 C18 -0.9(4) . . . . ?
C20 C16 C17 C18 -179.4(2) . . . . ?
C15 C16 C17 C21 179.7(2) . . . . ?
C20 C16 C17 C21 1.1(3) . . . . ?
C16 C17 C18 C19 0.6(3) . . . . ?
C21 C17 C18 C19 -180.0(2) . . . . ?
C12 N11 C19 C14 0.9(3) . . . . ?
C38 N11 C19 C14 178.7(2) . . . . ?
C12 N11 C19 C18 -179.8(3) . . . . ?
C38 N11 C19 C18 -2.0(4) . . . . ?
N13 C14 C19 N11 -0.7(3) . . . . ?
C15 C14 C19 N11 178.7(2) . . . . ?
N13 C14 C19 C18 179.9(2) . . . . ?
C15 C14 C19 C18 -0.7(4) . . . . ?
C17 C18 C19 N11 -179.0(2) . . . . ?
C17 C18 C19 C14 0.2(4) . . . . ?
C36 C31 C32 C33 -2.5(4) . . . . ?
C38 C31 C32 C33 178.4(2) . . . . ?
C31 C32 C33 C34 1.8(4) . . . . ?
C32 C33 C34 C35 0.6(4) . . . . ?
C32 C33 C34 C37 -178.3(2) . . . . ?
C33 C34 C35 C36 -2.3(4) . . . . ?
C37 C34 C35 C36 176.7(2) . . . . ?
C32 C31 C36 C35 0.8(4) . . . . ?
C38 C31 C36 C35 180.0(2) . . . . ?
C34 C35 C36 C31 1.6(4) . . . . ?
C33 C34 C37 O37 -153.4(2) . . . . ?
C35 C34 C37 O37 27.7(3) . . . . ?
C33 C34 C37 N37 26.9(3) . . . . ?
C35 C34 C37 N37 -152.0(2) . . . . ?
C12 N11 C38 C31 -21.1(4) . . . . ?
C19 N11 C38 C31 161.5(2) . . . . ?
C32 C31 C38 N11 -61.8(3) . . . . ?
C36 C31 C38 N11 119.0(3) . . . . ?
